data_4132406
loop_
_publ_author_name
'Le Gal, Yann'
'Roisnel, Thierry'
'Auban-Senzier, Pascale'
'Bellec, Nathalie'
'\'I\~niguez, Jorge'
'Canadell, Enric'
'Lorcy, Dominique'

_publ_section_title
;
 Stable Metallic State of a Neutral-Radical Single-Component Conductor at
 Ambient Pressure.
;
_journal_issue 22
_journal_name_full 'Journal of the American Chemical Society'
_journal_page_first 6998
_journal_page_last 7004
_journal_paper_doi 10.1021/jacs.8b03714
_journal_volume 140
_journal_year 2018
_chemical_compound_source 'synthesis as described'
_chemical_formula_moiety 'C8 H6 Au N2 S8'
_chemical_formula_sum 'C8 H6 Au N2 S8'
_chemical_formula_weight 583.59
_space_group_crystal_system monoclinic
_space_group_IT_number 14
_space_group_name_Hall '-P 2ybc'
_space_group_name_H-M_alt 'P 1 21/c 1'
_atom_sites_solution_hydrogens geom
_cell_angle_alpha 90
_cell_angle_beta 103.628(3)
_cell_angle_gamma 90
_cell_formula_units_Z 2
_cell_length_a 13.8261(12)
_cell_length_b 3.7274(3)
_cell_length_c 14.4026(10)
_cell_measurement_reflns_used 7669
_cell_measurement_temperature 150
_cell_measurement_theta_max 27.49
_cell_measurement_theta_min 2.91
_cell_measurement_wavelength 0.71073
_cell_volume 721.35(10)
_computing_cell_refinement 'APEX3 (Bruker, 2015); SAINT (Bruker, 2014)'
_computing_data_collection 'SAINT (Bruker, 2014)'
_computing_data_reduction 'SAINT (Bruker, 2014)'
_computing_molecular_graphics 'SXGRAPH (Farrugia, 1999), Mercury (CSD, 2016)'
_computing_publication_material 'CRYSCALC (T. Roisnel, local program, 2018)'
_computing_structure_refinement 'SHELXL-2017_1 (Sheldrick, 2017)'
_computing_structure_solution 'SIR97 (Altomare et al., 1999)'
_diffrn_ambient_temperature 150
_diffrn_detector '(CMOS) PHOTON 100'
_diffrn_measured_fraction_theta_full 0.998
_diffrn_measured_fraction_theta_max 0.992
_diffrn_measurement_device_type 'D8 VENTURE Bruker AXS'
_diffrn_measurement_method 'rotation images'
_diffrn_radiation_monochromator 'multilayer monochromator'
_diffrn_radiation_probe x-ray
_diffrn_radiation_source 'Incoatec microfocus sealed tube'
_diffrn_radiation_type MoK\a
_diffrn_radiation_wavelength 0.71073
_diffrn_reflns_av_R_equivalents 0.0757
_diffrn_reflns_av_unetI/netI 0.0467
_diffrn_reflns_limit_h_max 17
_diffrn_reflns_limit_h_min -17
_diffrn_reflns_limit_k_max 4
_diffrn_reflns_limit_k_min -4
_diffrn_reflns_limit_l_max 17
_diffrn_reflns_limit_l_min -18
_diffrn_reflns_number 10781
_diffrn_reflns_theta_full 25.242
_diffrn_reflns_theta_max 27.540
_diffrn_reflns_theta_min 2.911
_exptl_absorpt_coefficient_mu 11.337
_exptl_absorpt_correction_T_max 0.893
_exptl_absorpt_correction_T_min 0.664
_exptl_absorpt_correction_type multi-scan
_exptl_absorpt_process_details
;
  [Sheldrick, G.M. (2014). SADABS Bruker AXS Inc., Madison, Wisconsin, USA]
;
_exptl_crystal_colour black
_exptl_crystal_density_diffrn 2.687
_exptl_crystal_description stick
_exptl_crystal_F_000 550
_exptl_crystal_size_max 0.110
_exptl_crystal_size_mid 0.020
_exptl_crystal_size_min 0.010
_refine_diff_density_max 2.789
_refine_diff_density_min -2.853
_refine_diff_density_rms 0.338
_refine_ls_extinction_method none
_refine_ls_goodness_of_fit_ref 1.383
_refine_ls_hydrogen_treatment constr
_refine_ls_matrix_type full
_refine_ls_number_parameters 71
_refine_ls_number_reflns 1652
_refine_ls_number_restraints 0
_refine_ls_restrained_S_all 1.383
_refine_ls_R_factor_all 0.0732
_refine_ls_R_factor_gt 0.0624
_refine_ls_shift/su_max 0.001
_refine_ls_shift/su_mean 0.000
_refine_ls_structure_factor_coef Fsqd
_refine_ls_weighting_details 'w=1/[\s^2^(Fo^2^)+29.1875P] where P=(Fo^2^+2Fc^2^)/3'
_refine_ls_weighting_scheme calc
_refine_ls_wR_factor_gt 0.1228
_refine_ls_wR_factor_ref 0.1261
_reflns_Friedel_coverage 0.000
_reflns_number_gt 1455
_reflns_number_total 1652
_reflns_threshold_expression >2sigma(I)
_cod_data_source_file ja8b03714_si_002.cif
_cod_data_source_block Au(Methiazdt)2
_cod_original_sg_symbol_H-M 'P 21/c'
_cod_database_code 4132406

loop_
_space_group_symop_operation_xyz
'x, y, z'
'-x, y+1/2, -z+1/2'
'-x, -y, -z'
'x, -y-1/2, z-1/2'

loop_
_atom_site_label
_atom_site_type_symbol
_atom_site_fract_x
_atom_site_fract_y
_atom_site_fract_z
_atom_site_U_iso_or_equiv
_atom_site_adp_type
_atom_site_occupancy
_atom_site_site_symmetry_order
_atom_site_calc_flag
_atom_site_refinement_flags_posn
_atom_site_refinement_flags_adp
_atom_site_refinement_flags_occupancy
Au1 Au 0.000000 0.000000 0.000000 0.00959(19) Uani 1 2 d S . P
S1 S -0.1687(2) 0.1391(10) -0.0335(2) 0.0139(6) Uani 1 1 d . . .
S2 S -0.0093(2) -0.1627(9) -0.1577(2) 0.0119(6) Uani 1 1 d . . .
S3 S -0.1935(2) -0.1450(10) -0.3239(2) 0.0141(6) Uani 1 1 d . . .
S4 S -0.4089(2) 0.0599(8) -0.3907(3) 0.0167(7) Uani 1 1 d . . .
C1 C -0.1323(9) -0.084(3) -0.2045(9) 0.0127(12) Uani 1 1 d . . .
C2 C -0.1980(8) 0.053(3) -0.1549(8) 0.0127(12) Uani 1 1 d . . .
N3 N -0.2925(7) 0.106(3) -0.2115(8) 0.014(2) Uani 1 1 d . . .
C4 C -0.3744(9) 0.249(4) -0.1726(9) 0.0127(12) Uani 1 1 d . . .
H4A H -0.420342 0.385098 -0.222320 0.019 Uiso 1 1 calc R U .
H4B H -0.347077 0.406404 -0.118319 0.019 Uiso 1 1 calc R U .
H4C H -0.410126 0.049469 -0.151374 0.019 Uiso 1 1 calc R U .
C5 C -0.3058(8) 0.025(4) -0.3051(8) 0.0127(12) Uani 1 1 d . . .

loop_
_atom_site_aniso_label
_atom_site_aniso_U_11
_atom_site_aniso_U_22
_atom_site_aniso_U_33
_atom_site_aniso_U_23
_atom_site_aniso_U_13
_atom_site_aniso_U_12
Au1 0.0100(3) 0.0112(3) 0.0071(3) 0.0005(3) 0.00098(19) -0.0011(3)
S1 0.0121(14) 0.0197(15) 0.0100(14) -0.0006(12) 0.0029(11) 0.0001(12)
S2 0.0071(13) 0.0192(16) 0.0090(14) -0.0008(12) 0.0012(10) 0.0002(12)
S3 0.0078(13) 0.0244(16) 0.0094(14) -0.0008(12) 0.0005(10) -0.0013(12)
S4 0.0143(14) 0.0052(17) 0.0278(17) 0.0012(12) -0.0006(12) -0.0037(11)
C1 0.012(3) 0.012(3) 0.014(3) 0.001(2) 0.005(2) 0.000(2)
C2 0.012(3) 0.012(3) 0.014(3) 0.001(2) 0.005(2) 0.000(2)
N3 0.005(4) 0.020(6) 0.020(6) 0.003(4) 0.007(4) 0.000(4)
C4 0.012(3) 0.012(3) 0.014(3) 0.001(2) 0.005(2) 0.000(2)
C5 0.012(3) 0.012(3) 0.014(3) 0.001(2) 0.005(2) 0.000(2)

loop_
_atom_type_symbol
_atom_type_description
_atom_type_scat_dispersion_real
_atom_type_scat_dispersion_imag
_atom_type_scat_source
C C 0.0033 0.0016 'International Tables Vol C Tables 4.2.6.8 and 6.1.1.4'
H H 0.0000 0.0000 'International Tables Vol C Tables 4.2.6.8 and 6.1.1.4'
N N 0.0061 0.0033 'International Tables Vol C Tables 4.2.6.8 and 6.1.1.4'
S S 0.1246 0.1234 'International Tables Vol C Tables 4.2.6.8 and 6.1.1.4'
Au Au -2.0133 8.8022 'International Tables Vol C Tables 4.2.6.8 and 6.1.1.4'

loop_
_geom_angle_atom_site_label_1
_geom_angle_atom_site_label_2
_geom_angle_atom_site_label_3
_geom_angle
_geom_angle_site_symmetry_1
_geom_angle_site_symmetry_3
S2 Au1 S2 180.00(4) . 3
S2 Au1 S1 88.08(10) . 3
S2 Au1 S1 91.92(10) 3 3
S2 Au1 S1 91.92(10) . .
S2 Au1 S1 88.08(10) 3 .
S1 Au1 S1 180.0 3 .
C2 S1 Au1 98.8(4) . .
C1 S2 Au1 99.3(4) . .
C1 S3 C5 92.4(6) . .
C2 C1 S2 125.3(10) . .
C2 C1 S3 109.5(9) . .
S2 C1 S3 125.2(7) . .
C1 C2 N3 113.2(11) . .
C1 C2 S1 124.5(9) . .
N3 C2 S1 122.3(9) . .
C5 N3 C2 116.4(10) . .
C5 N3 C4 121.5(10) . .
C2 N3 C4 122.0(10) . .
N3 C4 H4A 109.5 . .
N3 C4 H4B 109.5 . .
H4A C4 H4B 109.5 . .
N3 C4 H4C 109.5 . .
H4A C4 H4C 109.5 . .
H4B C4 H4C 109.5 . .
N3 C5 S4 128.0(9) . .
N3 C5 S3 108.5(8) . .
S4 C5 S3 123.4(7) . .

loop_
_geom_bond_atom_site_label_1
_geom_bond_atom_site_label_2
_geom_bond_distance
_geom_bond_site_symmetry_2
Au1 S2 2.326(3) .
Au1 S2 2.326(3) 3
Au1 S1 2.326(3) 3
Au1 S1 2.326(3) .
S1 C2 1.729(12) .
S2 C1 1.700(12) .
S3 C1 1.744(13) .
S3 C5 1.756(12) .
S4 C5 1.656(11) .
C1 C2 1.381(16) .
C2 N3 1.381(15) .
N3 C5 1.351(16) .
N3 C4 1.476(15) .
C4 H4A 0.9800 .
C4 H4B 0.9800 .
C4 H4C 0.9800 .

loop_
_geom_torsion_atom_site_label_1
_geom_torsion_atom_site_label_2
_geom_torsion_atom_site_label_3
_geom_torsion_atom_site_label_4
_geom_torsion
Au1 S2 C1 C2 2.5(12)
Au1 S2 C1 S3 179.3(7)
C5 S3 C1 C2 1.1(10)
C5 S3 C1 S2 -176.1(9)
S2 C1 C2 N3 177.1(9)
S3 C1 C2 N3 -0.1(14)
S2 C1 C2 S1 -5.1(17)
S3 C1 C2 S1 177.7(7)
Au1 S1 C2 C1 4.2(12)
Au1 S1 C2 N3 -178.2(10)
C1 C2 N3 C5 -1.4(17)
S1 C2 N3 C5 -179.3(10)
C1 C2 N3 C4 179.6(11)
S1 C2 N3 C4 1.8(17)
C2 N3 C5 S4 -179.6(11)
C4 N3 C5 S4 -1(2)
C2 N3 C5 S3 2.2(15)
C4 N3 C5 S3 -178.8(9)
C1 S3 C5 N3 -1.9(10)
C1 S3 C5 S4 179.8(10)
